data_4035686
loop_
_publ_author_name
'Xia, Xuejian'
'Zhu, Qiongqiong'
'Wang, Jing'
'Chen, Jie'
'Cao, Weiguo'
'Zhu, Bo'
'Wu, Xiaoyu'

_publ_section_title
;
 Direct Asymmetric Vinylogous Mannich Addition of
 3,5-Disubstituted-4-nitroisoxazoles to Isatin-Derived Imines Catalyzed by
 a Bifunctional Phase-Transfer-Catalyst.
;
_journal_issue 23
_journal_name_full 'The Journal of organic chemistry'
_journal_page_first 14617
_journal_page_last 14625
_journal_paper_doi 10.1021/acs.joc.8b02439
_journal_volume 83
_journal_year 2018
_chemical_formula_sum 'C19 H21 Br N4 O6'
_chemical_formula_weight 481.31
_space_group_crystal_system monoclinic
_space_group_IT_number 14
_space_group_name_Hall '-P 2yn'
_space_group_name_H-M_alt 'P 1 21/n 1'
_atom_sites_solution_hydrogens geom
_audit_creation_method SHELXL-2014
_cell_angle_alpha 90
_cell_angle_beta 107.030(5)
_cell_angle_gamma 90
_cell_formula_units_Z 4
_cell_length_a 12.391(4)
_cell_length_b 9.664(4)
_cell_length_c 19.857(7)
_cell_measurement_reflns_used 2412
_cell_measurement_temperature 296(2)
_cell_measurement_theta_max 21.98
_cell_measurement_theta_min 2.36
_cell_volume 2273.5(14)
_computing_cell_refinement 'Bruker SAINT'
_computing_data_collection 'Bruker APEX2'
_computing_data_reduction 'Bruker SAINT'
_computing_molecular_graphics 'Bruker SHELXTL'
_computing_publication_material 'Bruker SHELXTL'
_computing_structure_refinement 'SHELXL-2014 (Sheldrick, 2014)'
_diffrn_ambient_temperature 296(2)
_diffrn_measured_fraction_theta_full 0.980
_diffrn_measured_fraction_theta_max 0.997
_diffrn_measurement_device_type 'Bruker APEX-II CCD'
_diffrn_measurement_method '\f and \w scans'
_diffrn_radiation_type MoK\a
_diffrn_radiation_wavelength 0.71073
_diffrn_reflns_av_R_equivalents 0.0335
_diffrn_reflns_av_unetI/netI 0.0392
_diffrn_reflns_Laue_measured_fraction_full 0.980
_diffrn_reflns_Laue_measured_fraction_max 0.997
_diffrn_reflns_limit_h_max 14
_diffrn_reflns_limit_h_min -12
_diffrn_reflns_limit_k_max 11
_diffrn_reflns_limit_k_min -11
_diffrn_reflns_limit_l_max 23
_diffrn_reflns_limit_l_min -23
_diffrn_reflns_number 11348
_diffrn_reflns_point_group_measured_fraction_full 0.980
_diffrn_reflns_point_group_measured_fraction_max 0.997
_diffrn_reflns_theta_full 25.242
_diffrn_reflns_theta_max 25.048
_diffrn_reflns_theta_min 2.145
_exptl_absorpt_coefficient_mu 1.848
_exptl_absorpt_correction_T_max 0.8815
_exptl_absorpt_correction_T_min 0.7441
_exptl_absorpt_correction_type multi-scan
_exptl_absorpt_process_details sadabs
_exptl_crystal_colour white
_exptl_crystal_density_diffrn 1.406
_exptl_crystal_description block
_exptl_crystal_F_000 984
_exptl_crystal_size_max 0.170
_exptl_crystal_size_mid 0.120
_exptl_crystal_size_min 0.070
_refine_diff_density_max 0.335
_refine_diff_density_min -0.392
_refine_diff_density_rms 0.040
_refine_ls_extinction_method none
_refine_ls_goodness_of_fit_ref 1.025
_refine_ls_hydrogen_treatment constr
_refine_ls_matrix_type full
_refine_ls_number_parameters 276
_refine_ls_number_reflns 4022
_refine_ls_number_restraints 0
_refine_ls_restrained_S_all 1.025
_refine_ls_R_factor_all 0.0747
_refine_ls_R_factor_gt 0.0388
_refine_ls_shift/su_max 0.001
_refine_ls_shift/su_mean 0.000
_refine_ls_structure_factor_coef Fsqd
_refine_ls_weighting_details 'w=1/[\s^2^(Fo^2^)+(0.0442P)^2^+0.4896P] where P=(Fo^2^+2Fc^2^)/3'
_refine_ls_weighting_scheme calc
_refine_ls_wR_factor_gt 0.0899
_refine_ls_wR_factor_ref 0.1025
_reflns_Friedel_coverage 0.000
_reflns_number_gt 2557
_reflns_number_total 4022
_reflns_threshold_expression 'I > 2\s(I)'
_cod_data_source_file jo8b02439_si_002.cif
_cod_data_source_block 180605a_0m
_cod_original_cell_volume 2273.6(14)
_cod_original_sg_symbol_H-M 'P 21/n'
_cod_database_code 4035686
_shelx_space_group_comment
;
The symmetry employed for this shelxl refinement is uniquely defined
by the following loop, which should always be used as a source of
symmetry information in preference to the above space-group names.
They are only intended as comments.
;
_shelx_estimated_absorpt_t_min 0.744
_shelx_estimated_absorpt_t_max 0.882
_shelxl_version_number 2014-3

loop_
_space_group_symop_operation_xyz
'x, y, z'
'-x+1/2, y+1/2, -z+1/2'
'-x, -y, -z'
'x-1/2, -y-1/2, z-1/2'

loop_
_atom_site_label
_atom_site_type_symbol
_atom_site_fract_x
_atom_site_fract_y
_atom_site_fract_z
_atom_site_U_iso_or_equiv
_atom_site_adp_type
_atom_site_occupancy
_atom_site_site_symmetry_order
_atom_site_calc_flag
_atom_site_refinement_flags_posn
_atom_site_refinement_flags_adp
Br1 Br 0.47369(4) 0.60205(4) 1.12134(2) 0.1013(2) Uani 1 1 d . .
C1 C 0.3299(2) 0.9235(3) 0.94535(13) 0.0419(6) Uani 1 1 d . .
C2 C 0.3628(2) 0.9678(3) 1.01429(14) 0.0551(8) Uani 1 1 d . .
H2 H 0.3562 1.0601 1.0258 0.066 Uiso 1 1 calc R U
C3 C 0.4060(3) 0.8690(3) 1.06590(15) 0.0636(9) Uani 1 1 d . .
H3 H 0.4282 0.8951 1.1130 0.076 Uiso 1 1 calc R U
C4 C 0.4164(2) 0.7332(3) 1.04843(14) 0.0577(8) Uani 1 1 d . .
C5 C 0.3856(2) 0.6890(3) 0.97876(13) 0.0505(7) Uani 1 1 d . .
H5 H 0.3948 0.5974 0.9671 0.061 Uiso 1 1 calc R U
C6 C 0.3408(2) 0.7868(3) 0.92762(12) 0.0398(6) Uani 1 1 d . .
C7 C 0.2916(2) 0.7708(3) 0.84872(12) 0.0395(6) Uani 1 1 d . .
C8 C 0.2640(2) 0.9230(3) 0.82584(13) 0.0422(6) Uani 1 1 d . .
C9 C 0.2609(3) 1.1511(3) 0.88309(16) 0.0655(9) Uani 1 1 d . .
H9A H 0.2187 1.1786 0.8363 0.098 Uiso 1 1 calc R U
H9B H 0.3313 1.2001 0.8970 0.098 Uiso 1 1 calc R U
H9C H 0.2184 1.1722 0.9152 0.098 Uiso 1 1 calc R U
C10 C 0.1808(2) 0.6860(3) 0.82969(14) 0.0491(7) Uani 1 1 d . .
H10A H 0.1420 0.6969 0.7799 0.059 Uiso 1 1 calc R U
H10B H 0.1986 0.5887 0.8385 0.059 Uiso 1 1 calc R U
C11 C 0.1050(2) 0.7307(3) 0.87120(14) 0.0495(7) Uani 1 1 d . .
C12 C 0.0828(2) 0.6893(3) 0.93048(15) 0.0542(8) Uani 1 1 d . .
C13 C 0.0092(3) 0.7885(4) 0.94574(17) 0.0635(9) Uani 1 1 d . .
C14 C -0.0444(4) 0.7987(4) 1.0041(2) 0.1001(13) Uani 1 1 d . .
H14A H -0.0860 0.8837 0.9997 0.150 Uiso 1 1 calc R U
H14B H 0.0132 0.7970 1.0486 0.150 Uiso 1 1 calc R U
H14C H -0.0947 0.7220 1.0014 0.150 Uiso 1 1 calc R U
C15 C 0.4578(2) 0.7756(3) 0.80929(14) 0.0503(7) Uani 1 1 d . .
C16 C 0.6138(3) 0.7579(4) 0.75732(18) 0.0705(10) Uani 1 1 d . .
C17 C 0.6426(3) 0.6413(5) 0.7143(2) 0.1087(15) Uani 1 1 d . .
H17A H 0.6579 0.5585 0.7422 0.163 Uiso 1 1 calc R U
H17B H 0.7081 0.6662 0.7005 0.163 Uiso 1 1 calc R U
H17C H 0.5801 0.6256 0.6731 0.163 Uiso 1 1 calc R U
C18 C 0.5853(4) 0.8898(4) 0.7151(2) 0.1036(14) Uani 1 1 d . .
H18A H 0.5205 0.8747 0.6752 0.155 Uiso 1 1 calc R U
H18B H 0.6482 0.9169 0.6991 0.155 Uiso 1 1 calc R U
H18C H 0.5691 0.9616 0.7441 0.155 Uiso 1 1 calc R U
C19 C 0.7053(3) 0.7764(5) 0.8256(2) 0.1152(16) Uani 1 1 d . .
H19A H 0.6870 0.8533 0.8509 0.173 Uiso 1 1 calc R U
H19B H 0.7757 0.7939 0.8162 0.173 Uiso 1 1 calc R U
H19C H 0.7116 0.6940 0.8534 0.173 Uiso 1 1 calc R U
N1 N 0.28261(18) 1.0026(2) 0.88426(10) 0.0439(5) Uani 1 1 d . .
N2 N -0.0134(2) 0.8841(3) 0.89805(17) 0.0752(8) Uani 1 1 d . .
N3 N 0.1294(3) 0.5700(3) 0.97168(17) 0.0748(8) Uani 1 1 d . .
N4 N 0.36429(18) 0.7082(2) 0.81267(10) 0.0433(5) Uani 1 1 d . .
H4 H 0.3482 0.6283 0.7934 0.052 Uiso 1 1 calc R U
O1 O 0.22659(16) 0.96147(19) 0.76489(9) 0.0546(5) Uani 1 1 d . .
O2 O 0.04710(17) 0.8478(2) 0.84972(11) 0.0645(6) Uani 1 1 d . .
O3 O 0.1195(3) 0.5631(3) 1.03096(15) 0.1162(10) Uani 1 1 d . .
O4 O 0.1753(2) 0.4817(3) 0.94594(14) 0.0919(8) Uani 1 1 d . .
O5 O 0.48730(18) 0.8858(2) 0.83711(12) 0.0699(6) Uani 1 1 d . .
O6 O 0.51113(15) 0.7025(2) 0.77106(10) 0.0579(5) Uani 1 1 d . .

loop_
_atom_site_aniso_label
_atom_site_aniso_U_11
_atom_site_aniso_U_22
_atom_site_aniso_U_33
_atom_site_aniso_U_23
_atom_site_aniso_U_13
_atom_site_aniso_U_12
Br1 0.1483(4) 0.0841(3) 0.0517(2) 0.02187(18) -0.0014(2) 0.0231(3)
C1 0.0489(17) 0.0377(17) 0.0378(14) -0.0009(11) 0.0108(12) -0.0033(13)
C2 0.075(2) 0.0404(18) 0.0479(17) -0.0089(13) 0.0155(15) -0.0030(15)
C3 0.083(2) 0.064(2) 0.0362(16) -0.0091(14) 0.0066(15) -0.0060(17)
C4 0.073(2) 0.053(2) 0.0381(16) 0.0039(13) 0.0023(14) -0.0001(16)
C5 0.0620(19) 0.0388(17) 0.0450(16) -0.0005(12) 0.0065(14) 0.0035(14)
C6 0.0460(16) 0.0343(16) 0.0367(14) -0.0032(11) 0.0082(12) -0.0006(12)
C7 0.0482(16) 0.0327(15) 0.0353(14) -0.0024(11) 0.0085(12) -0.0034(12)
C8 0.0501(17) 0.0364(16) 0.0412(16) 0.0015(12) 0.0152(13) -0.0015(13)
C9 0.096(3) 0.0366(18) 0.067(2) 0.0004(14) 0.0292(18) 0.0101(16)
C10 0.0580(19) 0.0445(18) 0.0441(15) -0.0053(12) 0.0139(13) -0.0067(14)
C11 0.0527(18) 0.0442(18) 0.0499(17) -0.0026(13) 0.0123(14) -0.0111(15)
C12 0.060(2) 0.050(2) 0.0541(18) -0.0020(15) 0.0188(15) -0.0104(16)
C13 0.072(2) 0.057(2) 0.068(2) -0.0075(17) 0.0299(18) -0.0134(18)
C14 0.136(3) 0.085(3) 0.111(3) -0.014(2) 0.086(3) -0.016(3)
C15 0.0561(19) 0.0467(19) 0.0469(16) -0.0110(14) 0.0135(14) -0.0021(16)
C16 0.055(2) 0.087(3) 0.073(2) -0.026(2) 0.0235(18) -0.0093(19)
C17 0.084(3) 0.122(4) 0.138(4) -0.046(3) 0.062(3) -0.002(3)
C18 0.117(3) 0.105(4) 0.104(3) 0.000(3) 0.055(3) -0.024(3)
C19 0.058(2) 0.170(5) 0.107(3) -0.034(3) 0.007(2) -0.012(3)
N1 0.0566(15) 0.0311(13) 0.0438(13) 0.0008(10) 0.0144(11) 0.0027(11)
N2 0.075(2) 0.068(2) 0.096(2) -0.0009(16) 0.0462(18) 0.0027(15)
N3 0.089(2) 0.066(2) 0.075(2) 0.0165(17) 0.0311(17) -0.0076(17)
N4 0.0538(15) 0.0325(13) 0.0430(13) -0.0086(9) 0.0133(11) -0.0041(11)
O1 0.0752(14) 0.0454(12) 0.0411(11) 0.0096(9) 0.0139(10) 0.0059(10)
O2 0.0663(14) 0.0634(15) 0.0675(14) 0.0106(11) 0.0254(11) 0.0053(11)
O3 0.157(3) 0.125(3) 0.0769(19) 0.0345(17) 0.0514(19) 0.013(2)
O4 0.112(2) 0.0576(17) 0.119(2) 0.0232(15) 0.0542(18) 0.0071(15)
O5 0.0736(15) 0.0614(15) 0.0819(15) -0.0377(12) 0.0338(12) -0.0261(12)
O6 0.0535(12) 0.0578(14) 0.0665(13) -0.0218(10) 0.0239(10) -0.0081(10)

loop_
_atom_type_symbol
_atom_type_description
_atom_type_scat_dispersion_real
_atom_type_scat_dispersion_imag
_atom_type_scat_source
C C 0.0033 0.0016 'International Tables Vol C Tables 4.2.6.8 and 6.1.1.4'
H H 0.0000 0.0000 'International Tables Vol C Tables 4.2.6.8 and 6.1.1.4'
N N 0.0061 0.0033 'International Tables Vol C Tables 4.2.6.8 and 6.1.1.4'
O O 0.0106 0.0060 'International Tables Vol C Tables 4.2.6.8 and 6.1.1.4'
Br Br -0.2901 2.4595 'International Tables Vol C Tables 4.2.6.8 and 6.1.1.4'

loop_
_geom_angle_atom_site_label_1
_geom_angle_atom_site_label_2
_geom_angle_atom_site_label_3
_geom_angle
C2 C1 C6 121.8(2)
C2 C1 N1 127.9(3)
C6 C1 N1 110.2(2)
C1 C2 C3 117.2(3)
C1 C2 H2 121.4
C3 C2 H2 121.4
C4 C3 C2 121.0(3)
C4 C3 H3 119.5
C2 C3 H3 119.5
C3 C4 C5 121.8(3)
C3 C4 Br1 119.1(2)
C5 C4 Br1 119.1(2)
C6 C5 C4 117.1(3)
C6 C5 H5 121.4
C4 C5 H5 121.4
C5 C6 C1 121.0(2)
C5 C6 C7 130.2(2)
C1 C6 C7 108.7(2)
N4 C7 C6 115.9(2)
N4 C7 C10 107.2(2)
C6 C7 C10 111.5(2)
N4 C7 C8 111.7(2)
C6 C7 C8 101.21(19)
C10 C7 C8 109.1(2)
O1 C8 N1 126.6(3)
O1 C8 C7 124.6(2)
N1 C8 C7 108.7(2)
N1 C9 H9A 109.5
N1 C9 H9B 109.5
H9A C9 H9B 109.5
N1 C9 H9C 109.5
H9A C9 H9C 109.5
H9B C9 H9C 109.5
C11 C10 C7 111.8(2)
C11 C10 H10A 109.3
C7 C10 H10A 109.3
C11 C10 H10B 109.3
C7 C10 H10B 109.3
H10A C10 H10B 107.9
O2 C11 C12 107.6(3)
O2 C11 C10 115.8(2)
C12 C11 C10 136.4(3)
C11 C12 C13 107.2(3)
C11 C12 N3 126.0(3)
C13 C12 N3 126.8(3)
N2 C13 C12 110.0(3)
N2 C13 C14 118.0(3)
C12 C13 C14 132.1(3)
C13 C14 H14A 109.5
C13 C14 H14B 109.5
H14A C14 H14B 109.5
C13 C14 H14C 109.5
H14A C14 H14C 109.5
H14B C14 H14C 109.5
O5 C15 O6 126.2(3)
O5 C15 N4 123.6(3)
O6 C15 N4 110.2(2)
O6 C16 C19 109.8(3)
O6 C16 C18 109.5(3)
C19 C16 C18 113.1(3)
O6 C16 C17 101.1(3)
C19 C16 C17 110.9(3)
C18 C16 C17 111.7(3)
C16 C17 H17A 109.5
C16 C17 H17B 109.5
H17A C17 H17B 109.5
C16 C17 H17C 109.5
H17A C17 H17C 109.5
H17B C17 H17C 109.5
C16 C18 H18A 109.5
C16 C18 H18B 109.5
H18A C18 H18B 109.5
C16 C18 H18C 109.5
H18A C18 H18C 109.5
H18B C18 H18C 109.5
C16 C19 H19A 109.5
C16 C19 H19B 109.5
H19A C19 H19B 109.5
C16 C19 H19C 109.5
H19A C19 H19C 109.5
H19B C19 H19C 109.5
C8 N1 C1 110.7(2)
C8 N1 C9 124.1(2)
C1 N1 C9 125.2(2)
C13 N2 O2 105.9(3)
O4 N3 O3 123.8(3)
O4 N3 C12 118.9(3)
O3 N3 C12 117.2(3)
C15 N4 C7 119.7(2)
C15 N4 H4 120.2
C7 N4 H4 120.2
C11 O2 N2 109.3(2)
C15 O6 C16 120.4(2)

loop_
_geom_bond_atom_site_label_1
_geom_bond_atom_site_label_2
_geom_bond_distance
Br1 C4 1.898(3)
C1 C2 1.377(3)
C1 C6 1.385(3)
C1 N1 1.408(3)
C2 C3 1.389(4)
C2 H2 0.9300
C3 C4 1.373(4)
C3 H3 0.9300
C4 C5 1.390(4)
C5 C6 1.379(4)
C5 H5 0.9300
C6 C7 1.514(3)
C7 N4 1.438(3)
C7 C10 1.548(4)
C7 C8 1.548(4)
C8 O1 1.220(3)
C8 N1 1.354(3)
C9 N1 1.459(3)
C9 H9A 0.9600
C9 H9B 0.9600
C9 H9C 0.9600
C10 C11 1.484(4)
C10 H10A 0.9700
C10 H10B 0.9700
C11 O2 1.341(3)
C11 C12 1.345(4)
C12 C13 1.416(4)
C12 N3 1.433(4)
C13 N2 1.294(4)
C13 C14 1.498(4)
C14 H14A 0.9600
C14 H14B 0.9600
C14 H14C 0.9600
C15 O5 1.205(3)
C15 O6 1.343(3)
C15 N4 1.348(3)
C16 O6 1.478(4)
C16 C19 1.502(5)
C16 C18 1.510(5)
C16 C17 1.517(5)
C17 H17A 0.9600
C17 H17B 0.9600
C17 H17C 0.9600
C18 H18A 0.9600
C18 H18B 0.9600
C18 H18C 0.9600
C19 H19A 0.9600
C19 H19B 0.9600
C19 H19C 0.9600
N2 O2 1.424(3)
N3 O4 1.218(3)
N3 O3 1.221(3)
N4 H4 0.8600

loop_
_geom_hbond_atom_site_label_D
_geom_hbond_atom_site_label_H
_geom_hbond_atom_site_label_A
_geom_hbond_distance_DH
_geom_hbond_distance_HA
_geom_hbond_distance_DA
_geom_hbond_angle_DHA
_geom_hbond_site_symmetry_A
N4 H4 O1 0.86 2.04 2.883(3) 165.9 2_546
C19 H19A O5 0.96 2.43 2.971(4) 115.5 .
C18 H18C O5 0.96 2.46 3.012(4) 116.0 .
C14 H14C O4 0.96 2.56 3.450(5) 153.4 3_567
C10 H10B O4 0.97 2.46 3.054(4) 119.0 .
C3 H3 O5 0.93 2.44 3.096(4) 127.6 3_677
N4 H4 O1 0.86 2.04 2.883(3) 165.9 2_546
C19 H19A O5 0.96 2.43 2.971(4) 115.5 .
C18 H18C O5 0.96 2.46 3.012(4) 116.0 .
C14 H14C O4 0.96 2.56 3.450(5) 153.4 3_567
C10 H10B O4 0.97 2.46 3.054(4) 119.0 .
C3 H3 O5 0.93 2.44 3.096(4) 127.6 3_677
N4 H4 O1 0.86 2.04 2.883(3) 165.9 2_546
C19 H19A O5 0.96 2.43 2.971(4) 115.5 .
C18 H18C O5 0.96 2.46 3.012(4) 116.0 .
C14 H14C O4 0.96 2.56 3.450(5) 153.4 3_567
C10 H10B O4 0.97 2.46 3.054(4) 119.0 .
C3 H3 O5 0.93 2.44 3.096(4) 127.6 3_677
N4 H4 O1 0.86 2.04 2.883(3) 165.9 2_546
C19 H19A O5 0.96 2.43 2.971(4) 115.5 .
C18 H18C O5 0.96 2.46 3.012(4) 116.0 .
C14 H14C O4 0.96 2.56 3.450(5) 153.4 3_567
C10 H10B O4 0.97 2.46 3.054(4) 119.0 .
C3 H3 O5 0.93 2.44 3.096(4) 127.6 3_677
N4 H4 O1 0.86 2.04 2.883(3) 165.9 2_546
C3 H3 O5 0.93 2.44 3.096(4) 127.6 3_677
C10 H10B O4 0.97 2.46 3.054(4) 119.0 .
C14 H14C O4 0.96 2.56 3.450(5) 153.4 3_567
C18 H18C O5 0.96 2.46 3.012(4) 116.0 .
C19 H19A O5 0.96 2.43 2.971(4) 115.5 .
N4 H4 O1 0.86 2.04 2.883(3) 165.9 2_546
C3 H3 O5 0.93 2.44 3.096(4) 127.6 3_677
C10 H10B O4 0.97 2.46 3.054(4) 119.0 .
C14 H14C O4 0.96 2.56 3.450(5) 153.4 3_567
C18 H18C O5 0.96 2.46 3.012(4) 116.0 .
C19 H19A O5 0.96 2.43 2.971(4) 115.5 .
N4 H4 O1 0.86 2.04 2.883(3) 165.9 2_546
C3 H3 O5 0.93 2.44 3.096(4) 127.6 3_677
C10 H10B O4 0.97 2.46 3.054(4) 119.0 .
C14 H14C O4 0.96 2.56 3.450(5) 153.4 3_567
C18 H18C O5 0.96 2.46 3.012(4) 116.0 .
C19 H19A O5 0.96 2.43 2.971(4) 115.5 .
N4 H4 O1 0.86 2.04 2.883(3) 165.9 2_546
C3 H3 O5 0.93 2.44 3.096(4) 127.6 3_677
C10 H10B O4 0.97 2.46 3.054(4) 119.0 .
C14 H14C O4 0.96 2.56 3.450(5) 153.4 3_567
C18 H18C O5 0.96 2.46 3.012(4) 116.0 .
C19 H19A O5 0.96 2.43 2.971(4) 115.5 .
N4 H4 O1 0.86 2.04 2.883(3) 165.9 2_546

loop_
_geom_torsion_atom_site_label_1
_geom_torsion_atom_site_label_2
_geom_torsion_atom_site_label_3
_geom_torsion_atom_site_label_4
_geom_torsion
C6 C1 C2 C3 -1.0(4)
N1 C1 C2 C3 179.0(3)
C1 C2 C3 C4 0.7(5)
C2 C3 C4 C5 0.7(5)
C2 C3 C4 Br1 -178.9(2)
C3 C4 C5 C6 -1.8(5)
Br1 C4 C5 C6 177.8(2)
C4 C5 C6 C1 1.5(4)
C4 C5 C6 C7 -174.9(3)
C2 C1 C6 C5 -0.2(4)
N1 C1 C6 C5 179.9(2)
C2 C1 C6 C7 176.9(3)
N1 C1 C6 C7 -3.1(3)
C5 C6 C7 N4 -56.5(4)
C1 C6 C7 N4 126.7(2)
C5 C6 C7 C10 66.5(4)
C1 C6 C7 C10 -110.2(2)
C5 C6 C7 C8 -177.6(3)
C1 C6 C7 C8 5.7(3)
N4 C7 C8 O1 52.6(3)
C6 C7 C8 O1 176.5(3)
C10 C7 C8 O1 -65.8(3)
N4 C7 C8 N1 -130.6(2)
C6 C7 C8 N1 -6.6(3)
C10 C7 C8 N1 111.0(2)
N4 C7 C10 C11 172.8(2)
C6 C7 C10 C11 44.9(3)
C8 C7 C10 C11 -66.0(3)
C7 C10 C11 O2 77.8(3)
C7 C10 C11 C12 -96.2(4)
O2 C11 C12 C13 -1.0(3)
C10 C11 C12 C13 173.3(3)
O2 C11 C12 N3 -178.6(3)
C10 C11 C12 N3 -4.3(5)
C11 C12 C13 N2 0.7(4)
N3 C12 C13 N2 178.3(3)
C11 C12 C13 C14 179.9(4)
N3 C12 C13 C14 -2.5(6)
O1 C8 N1 C1 -177.9(3)
C7 C8 N1 C1 5.3(3)
O1 C8 N1 C9 -0.5(4)
C7 C8 N1 C9 -177.3(2)
C2 C1 N1 C8 178.5(3)
C6 C1 N1 C8 -1.5(3)
C2 C1 N1 C9 1.1(4)
C6 C1 N1 C9 -178.9(2)
C12 C13 N2 O2 -0.2(4)
C14 C13 N2 O2 -179.5(3)
C11 C12 N3 O4 -15.5(5)
C13 C12 N3 O4 167.3(3)
C11 C12 N3 O3 165.0(3)
C13 C12 N3 O3 -12.1(5)
O5 C15 N4 C7 2.5(4)
O6 C15 N4 C7 -177.4(2)
C6 C7 N4 C15 -67.0(3)
C10 C7 N4 C15 167.8(2)
C8 C7 N4 C15 48.3(3)
C12 C11 O2 N2 0.9(3)
C10 C11 O2 N2 -174.7(2)
C13 N2 O2 C11 -0.5(3)
O5 C15 O6 C16 -2.4(5)
N4 C15 O6 C16 177.5(2)
C19 C16 O6 C15 62.1(4)
C18 C16 O6 C15 -62.7(4)
C17 C16 O6 C15 179.4(3)
